data_2207796
loop_
_publ_author_name
'Meghdadi, Soraia'
'Mahmoudkhani, Amir H.'

_publ_section_title
;[<i>N</i>,<i>N</i>'-Bis(1-benzoylethylidene)propylenediiminato(2--)]dipyrrolidinecobalt(III)
 perchlorate
;
_journal_coeditor_code HK6064
_journal_issue 1
_journal_name_full 'Acta Crystallographica Section E'
_journal_page_first m69
_journal_page_last m71
_journal_paper_doi 10.1107/S1600536805040626
_journal_volume 62
_journal_year 2006
_chemical_formula_iupac '[Co (C23 H24 N2 O2) (C4 H9 N)2] Cl O4'
_chemical_formula_moiety 'C31 H42 Co N4 O2 +, Cl O4 -'
_chemical_formula_sum 'C31 H42 Cl Co N4 O6'
_chemical_formula_weight 661.07
_chemical_name_systematic
;
[N,N'-Bis(1-benzoylethylidene)propylenediiminato(2-)]dipyrrolidinecobalt(III)
perchlorate
;
_space_group_IT_number 14
_symmetry_cell_setting monoclinic
_symmetry_space_group_name_Hall '-P 2ybc'
_symmetry_space_group_name_H-M 'P 1 21/c 1'
_atom_sites_solution_hydrogens geom
_atom_sites_solution_primary direct
_atom_sites_solution_secondary difmap
_audit_creation_method SHELXL-97
_cell_angle_alpha 90.00
_cell_angle_beta 101.030(2)
_cell_angle_gamma 90.00
_cell_formula_units_Z 4
_cell_length_a 9.323(2)
_cell_length_b 13.3550(10)
_cell_length_c 25.7010(10)
_cell_measurement_reflns_used 7739
_cell_measurement_temperature 183(2)
_cell_measurement_theta_max 25
_cell_measurement_theta_min 1
_cell_volume 3140.9(7)
_computing_cell_refinement 'DENZO (Otwinowski & Minor, 1997)'
_computing_data_collection 'COLLECT (Hooft, 1998)'
_computing_data_reduction 'SCALEPACK (Otwinowski & Minor, 1997)'
_computing_molecular_graphics 'DIAMOND (Brandenburg, 2000)'
_computing_publication_material SHELXL97
_computing_structure_refinement 'SHELXL97 (Sheldrick, 1997)'
_computing_structure_solution 'SHELX97 (Sheldrick, 1997)'
_diffrn_ambient_temperature 183(2)
_diffrn_measured_fraction_theta_full 0.987
_diffrn_measured_fraction_theta_max 0.987
_diffrn_measurement_device_type 'Nonius KappaCCD area-detector'
_diffrn_measurement_method '\w and \f'
_diffrn_radiation_monochromator graphite
_diffrn_radiation_source 'fine-focus sealed tube'
_diffrn_radiation_type MoK\a
_diffrn_radiation_wavelength 0.71070
_diffrn_reflns_av_R_equivalents 0.119
_diffrn_reflns_av_sigmaI/netI 0.078
_diffrn_reflns_limit_h_max 11
_diffrn_reflns_limit_h_min -11
_diffrn_reflns_limit_k_max 16
_diffrn_reflns_limit_k_min -16
_diffrn_reflns_limit_l_max 31
_diffrn_reflns_limit_l_min -31
_diffrn_reflns_number 30114
_diffrn_reflns_theta_full 25.76
_diffrn_reflns_theta_max 25.76
_diffrn_reflns_theta_min 1.73
_exptl_absorpt_coefficient_mu 0.681
_exptl_absorpt_correction_T_max 0.97721
_exptl_absorpt_correction_T_min 0.85461
_exptl_absorpt_correction_type multi-scan
_exptl_absorpt_process_details '(SORTAV; Blessing, 1997)'
_exptl_crystal_colour 'Dark red-brown'
_exptl_crystal_density_diffrn 1.398
_exptl_crystal_density_method 'not measured'
_exptl_crystal_description 'Rectangular prism'
_exptl_crystal_F_000 1392
_exptl_crystal_size_max 0.34
_exptl_crystal_size_mid 0.08
_exptl_crystal_size_min 0.04
_refine_diff_density_max 0.402
_refine_diff_density_min -0.559
_refine_ls_extinction_method none
_refine_ls_goodness_of_fit_ref 1.034
_refine_ls_hydrogen_treatment constr
_refine_ls_matrix_type full
_refine_ls_number_parameters 390
_refine_ls_number_reflns 5948
_refine_ls_number_restraints 0
_refine_ls_restrained_S_all 1.034
_refine_ls_R_factor_all 0.094
_refine_ls_R_factor_gt 0.050
_refine_ls_shift/su_max 0.000
_refine_ls_shift/su_mean 0.000
_refine_ls_structure_factor_coef Fsqd
_refine_ls_weighting_details 'calc w=1/[\s^2^(Fo^2^)+(0.0496P)^2^+2.0135P] where P=(Fo^2^+2Fc^2^)/3'
_refine_ls_weighting_scheme calc
_refine_ls_wR_factor_gt 0.101
_refine_ls_wR_factor_ref 0.120
_reflns_number_gt 3975
_reflns_number_total 5948
_reflns_threshold_expression I>2\s(I)
_cod_data_source_file hk6064.cif
_cod_data_source_block I
_cod_original_sg_symbol_H-M 'P 21/c'
_cod_database_code 2207796
_cod_database_fobs_code 2207796

loop_
_symmetry_equiv_pos_as_xyz
'x, y, z'
'-x, y+1/2, -z+1/2'
'-x, -y, -z'
'x, -y-1/2, z-1/2'

loop_
_atom_site_label
_atom_site_fract_x
_atom_site_fract_y
_atom_site_fract_z
_atom_site_U_iso_or_equiv
_atom_site_adp_type
_atom_site_calc_flag
_atom_site_refinement_flags
_atom_site_occupancy
_atom_site_type_symbol
Co 0.48037(4) 0.75504(3) 0.136068(15) 0.02246(13) Uani d . 1 Co
Cl -0.00675(9) 0.58229(6) 0.18551(3) 0.0347(2) Uani d . 1 Cl
O1 0.4935(2) 0.89679(15) 0.13568(8) 0.0266(5) Uani d . 1 O
N1 0.6136(3) 0.74653(18) 0.20641(9) 0.0240(6) Uani d . 1 N
C1 0.5994(3) 0.9509(2) 0.16092(12) 0.0248(7) Uani d . 1 C
O2 0.3678(2) 0.77904(16) 0.06725(8) 0.0265(5) Uani d . 1 O
N2 0.4407(3) 0.61269(19) 0.13012(10) 0.0260(6) Uani d . 1 N
C2 0.7073(3) 0.9147(2) 0.20072(12) 0.0276(7) Uani d . 1 C
H2 0.7882 0.9571 0.2134 0.033 Uiso calc R 1 H
C3 0.7060(3) 0.8190(2) 0.22405(12) 0.0248(7) Uani d . 1 C
N3 0.6524(3) 0.7398(2) 0.10027(10) 0.0294(6) Uani d . 1 N
H3 0.7329 0.7282 0.1271 0.035 Uiso calc R 1 H
N4 0.3028(3) 0.77545(19) 0.16824(10) 0.0252(6) Uani d . 1 N
H4 0.2561 0.7136 0.1665 0.030 Uiso calc R 1 H
C4 0.6197(4) 0.6606(2) 0.24375(12) 0.0299(8) Uani d . 1 C
H4A 0.5931 0.6851 0.2770 0.036 Uiso calc R 1 H
H4B 0.7218 0.6362 0.2525 0.036 Uiso calc R 1 H
C5 0.5218(4) 0.5734(2) 0.22358(13) 0.0308(8) Uani d . 1 C
H5A 0.4190 0.5910 0.2242 0.037 Uiso calc R 1 H
H5B 0.5487 0.5147 0.2470 0.037 Uiso calc R 1 H
C6 0.5368(4) 0.5472(2) 0.16750(13) 0.0331(8) Uani d . 1 C
H6A 0.6395 0.5562 0.1634 0.040 Uiso calc R 1 H
H6B 0.5094 0.4763 0.1600 0.040 Uiso calc R 1 H
C7 0.3248(3) 0.5738(2) 0.09949(12) 0.0288(7) Uani d . 1 C
C8 0.2317(4) 0.6295(2) 0.05978(12) 0.0304(8) Uani d . 1 C
H8 0.1422 0.5993 0.0433 0.036 Uiso calc R 1 H
C9 0.2607(3) 0.7234(2) 0.04339(12) 0.0259(7) Uani d . 1 C
C10 0.2830(4) 0.4649(2) 0.10411(15) 0.0408(9) Uani d . 1 C
H10A 0.3519 0.4222 0.0899 0.061 Uiso calc R 1 H
H10B 0.1840 0.4539 0.0839 0.061 Uiso calc R 1 H
H10C 0.2862 0.4484 0.1415 0.061 Uiso calc R 1 H
O11 0.1488(2) 0.58179(18) 0.18954(10) 0.0424(6) Uani d . 1 O
C11 0.5961(3) 1.0585(2) 0.14427(12) 0.0274(7) Uani d . 1 C
O12 -0.0631(3) 0.67948(18) 0.16650(11) 0.0504(7) Uani d . 1 O
C12 0.4726(4) 1.0956(3) 0.11123(17) 0.0586(13) Uani d . 1 C
H12 0.3913 1.0528 0.0998 0.070 Uiso calc R 1 H
O13 -0.0728(3) 0.5057(2) 0.15042(12) 0.0691(9) Uani d . 1 O
C13 0.4663(5) 1.1945(3) 0.0946(2) 0.0787(17) Uani d . 1 C
H13 0.3797 1.2196 0.0729 0.094 Uiso calc R 1 H
O14 -0.0379(3) 0.5660(2) 0.23736(11) 0.0594(8) Uani d . 1 O
C14 0.5850(5) 1.2564(3) 0.10946(16) 0.0505(10) Uani d . 1 C
H14 0.5825 1.3232 0.0966 0.061 Uiso calc R 1 H
C15 0.7058(4) 1.2214(3) 0.14271(14) 0.0381(9) Uani d . 1 C
H15 0.7870 1.2644 0.1538 0.046 Uiso calc R 1 H
C16 0.7110(4) 1.1232(2) 0.16041(13) 0.0345(8) Uani d . 1 C
H16 0.7954 1.1000 0.1841 0.041 Uiso calc R 1 H
C20 0.8163(4) 0.8064(3) 0.27527(13) 0.0335(8) Uani d . 1 C
H20A 0.7647 0.7976 0.3048 0.050 Uiso calc R 1 H
H20B 0.8785 0.8660 0.2815 0.050 Uiso calc R 1 H
H20C 0.8770 0.7474 0.2726 0.050 Uiso calc R 1 H
C21 0.1659(3) 0.7706(2) -0.00354(12) 0.0273(7) Uani d . 1 C
C22 0.1646(4) 0.8740(3) -0.00972(13) 0.0356(8) Uani d . 1 C
H22 0.2286 0.9142 0.0150 0.043 Uiso calc R 1 H
C23 0.0709(4) 0.9192(3) -0.05156(14) 0.0440(9) Uani d . 1 C
H23 0.0694 0.9900 -0.0549 0.053 Uiso calc R 1 H
C24 -0.0194(4) 0.8619(3) -0.08815(15) 0.0482(10) Uani d . 1 C
H24 -0.0839 0.8931 -0.1166 0.058 Uiso calc R 1 H
C25 -0.0169(4) 0.7592(3) -0.08377(14) 0.0457(10) Uani d . 1 C
H25 -0.0791 0.7198 -0.1094 0.055 Uiso calc R 1 H
C26 0.0755(4) 0.7133(3) -0.04222(13) 0.0370(9) Uani d . 1 C
H26 0.0778 0.6423 -0.0398 0.044 Uiso calc R 1 H
C31 0.6497(4) 0.6564(3) 0.06169(14) 0.0392(9) Uani d . 1 C
H31A 0.5552 0.6549 0.0364 0.047 Uiso calc R 1 H
H31B 0.6641 0.5912 0.0803 0.047 Uiso calc R 1 H
C32 0.7755(4) 0.6777(3) 0.03277(15) 0.0469(10) Uani d . 1 C
H32A 0.8637 0.6392 0.0489 0.056 Uiso calc R 1 H
H32B 0.7479 0.6592 -0.0051 0.056 Uiso calc R 1 H
C33 0.8041(4) 0.7889(3) 0.03864(15) 0.0466(10) Uani d . 1 C
H33A 0.7914 0.8216 0.0035 0.056 Uiso calc R 1 H
H33B 0.9046 0.8019 0.0582 0.056 Uiso calc R 1 H
C34 0.6912(4) 0.8279(3) 0.06983(14) 0.0392(9) Uani d . 1 C
H34A 0.7332 0.8823 0.0942 0.047 Uiso calc R 1 H
H34B 0.6038 0.8537 0.0455 0.047 Uiso calc R 1 H
C41 0.1907(3) 0.8483(3) 0.13957(13) 0.0320(8) Uani d . 1 C
H41A 0.1096 0.8117 0.1169 0.038 Uiso calc R 1 H
H41B 0.2360 0.8936 0.1168 0.038 Uiso calc R 1 H
C42 0.1337(4) 0.9082(3) 0.18193(14) 0.0456(10) Uani d . 1 C
H42A 0.1746 0.9768 0.1846 0.055 Uiso calc R 1 H
H42B 0.0257 0.9126 0.1735 0.055 Uiso calc R 1 H
C43 0.1843(4) 0.8510(3) 0.23333(13) 0.0348(8) Uani d . 1 C
H43A 0.1988 0.8964 0.2643 0.042 Uiso calc R 1 H
H43B 0.1135 0.7981 0.2381 0.042 Uiso calc R 1 H
C44 0.3274(4) 0.8064(2) 0.22521(12) 0.0290(8) Uani d . 1 C
H44A 0.4068 0.8566 0.2329 0.035 Uiso calc R 1 H
H44B 0.3541 0.7478 0.2487 0.035 Uiso calc R 1 H

loop_
_atom_site_aniso_label
_atom_site_aniso_U_11
_atom_site_aniso_U_22
_atom_site_aniso_U_33
_atom_site_aniso_U_12
_atom_site_aniso_U_13
_atom_site_aniso_U_23
Co 0.0201(2) 0.0259(2) 0.0205(2) -0.00056(19) 0.00176(16) -0.00040(19)
Cl 0.0246(4) 0.0337(5) 0.0442(5) 0.0004(4) 0.0022(4) 0.0067(4)
O1 0.0256(12) 0.0255(11) 0.0274(12) -0.0015(10) 0.0022(9) 0.0024(10)
N1 0.0224(14) 0.0275(14) 0.0217(13) 0.0030(12) 0.0033(10) 0.0014(12)
C1 0.0219(17) 0.0288(17) 0.0239(16) -0.0035(14) 0.0054(13) -0.0035(14)
O2 0.0216(12) 0.0330(12) 0.0227(11) -0.0043(10) -0.0013(9) 0.0010(9)
N2 0.0245(15) 0.0267(14) 0.0264(14) 0.0022(12) 0.0034(12) -0.0021(12)
C2 0.0219(17) 0.0298(17) 0.0294(17) -0.0018(14) 0.0006(13) -0.0008(14)
C3 0.0218(17) 0.0296(17) 0.0230(16) 0.0035(14) 0.0039(13) -0.0042(14)
N3 0.0230(14) 0.0432(17) 0.0204(13) 0.0017(13) 0.0003(11) -0.0032(13)
N4 0.0236(14) 0.0246(14) 0.0268(14) -0.0010(11) 0.0032(11) -0.0017(11)
C4 0.0298(19) 0.0321(18) 0.0262(17) 0.0018(15) 0.0014(14) 0.0064(14)
C5 0.0319(19) 0.0271(18) 0.0328(18) 0.0027(15) 0.0042(15) 0.0109(15)
C6 0.0304(19) 0.0296(18) 0.0361(19) 0.0069(15) -0.0015(15) 0.0015(15)
C7 0.0309(19) 0.0297(18) 0.0265(17) -0.0013(15) 0.0075(15) -0.0020(14)
C8 0.0262(18) 0.0309(18) 0.0311(18) -0.0053(15) -0.0019(14) -0.0016(15)
C9 0.0192(17) 0.039(2) 0.0204(16) -0.0001(14) 0.0064(13) -0.0060(14)
C10 0.048(2) 0.0289(19) 0.045(2) -0.0021(17) 0.0052(18) -0.0047(16)
O11 0.0215(12) 0.0443(15) 0.0624(17) 0.0017(11) 0.0102(11) 0.0094(13)
C11 0.0307(19) 0.0276(17) 0.0231(16) -0.0001(14) 0.0031(14) -0.0032(14)
O12 0.0380(15) 0.0394(15) 0.0681(18) 0.0099(12) -0.0045(13) 0.0172(13)
C12 0.049(3) 0.039(2) 0.073(3) -0.008(2) -0.025(2) 0.008(2)
O13 0.0608(19) 0.0541(18) 0.081(2) -0.0090(15) -0.0160(17) -0.0170(16)
C13 0.072(3) 0.041(3) 0.102(4) -0.003(2) -0.036(3) 0.025(3)
O14 0.0545(18) 0.071(2) 0.0595(18) 0.0016(15) 0.0283(14) 0.0197(15)
C14 0.062(3) 0.028(2) 0.058(3) -0.001(2) 0.003(2) 0.0070(19)
C15 0.046(2) 0.0321(19) 0.037(2) -0.0114(17) 0.0116(18) -0.0013(16)
C16 0.033(2) 0.0328(19) 0.0350(19) -0.0049(16) 0.0013(16) 0.0006(16)
C20 0.033(2) 0.036(2) 0.0280(18) -0.0006(16) -0.0029(15) -0.0015(15)
C21 0.0224(17) 0.0345(19) 0.0250(17) -0.0028(14) 0.0047(13) 0.0022(14)
C22 0.033(2) 0.042(2) 0.0293(19) -0.0026(17) 0.0008(15) -0.0019(16)
C23 0.047(2) 0.044(2) 0.039(2) 0.0034(19) 0.0032(18) 0.0093(18)
C24 0.038(2) 0.067(3) 0.034(2) -0.003(2) -0.0056(17) 0.018(2)
C25 0.042(2) 0.061(3) 0.0282(19) -0.018(2) -0.0075(16) 0.0101(19)
C26 0.034(2) 0.046(2) 0.0297(19) -0.0106(17) 0.0036(16) 0.0009(16)
C31 0.038(2) 0.045(2) 0.037(2) 0.0035(18) 0.0109(16) -0.0065(17)
C32 0.043(2) 0.066(3) 0.035(2) 0.014(2) 0.0165(18) -0.0042(19)
C33 0.033(2) 0.076(3) 0.032(2) -0.009(2) 0.0107(16) -0.0080(19)
C34 0.040(2) 0.049(2) 0.0333(19) -0.0132(18) 0.0176(16) -0.0069(17)
C41 0.0237(18) 0.0382(19) 0.0334(18) 0.0057(15) 0.0036(14) 0.0027(15)
C42 0.049(2) 0.052(2) 0.037(2) 0.025(2) 0.0107(17) 0.0025(18)
C43 0.034(2) 0.038(2) 0.0343(19) 0.0075(16) 0.0126(16) -0.0015(16)
C44 0.0321(19) 0.0315(18) 0.0237(17) 0.0017(15) 0.0064(14) 0.0002(14)

loop_
_atom_type_symbol
_atom_type_description
_atom_type_scat_dispersion_real
_atom_type_scat_dispersion_imag
_atom_type_scat_source
C C 0.0033 0.0016 'International Tables Vol C Tables 4.2.6.8 and 6.1.1.4'
H H 0.0000 0.0000 'International Tables Vol C Tables 4.2.6.8 and 6.1.1.4'
Cl Cl 0.1484 0.1585 'International Tables Vol C Tables 4.2.6.8 and 6.1.1.4'
N N 0.0061 0.0033 'International Tables Vol C Tables 4.2.6.8 and 6.1.1.4'
O O 0.0106 0.0060 'International Tables Vol C Tables 4.2.6.8 and 6.1.1.4'
Co Co 0.3494 0.9721 'International Tables Vol C Tables 4.2.6.8 and 6.1.1.4'

loop_
_geom_angle_atom_site_label_1
_geom_angle_atom_site_label_2
_geom_angle_atom_site_label_3
_geom_angle
_geom_angle_publ_flag
O1 Co O2 81.48(9) yes
O1 Co N2 172.06(10) yes
O2 Co N2 91.66(10) yes
O1 Co N1 91.83(9) yes
O2 Co N1 172.16(10) yes
N2 Co N1 95.28(10) yes
O1 Co N4 85.76(10) yes
O2 Co N4 90.48(10) yes
N2 Co N4 90.33(11) yes
N1 Co N4 93.11(10) yes
O1 Co N3 92.32(10) yes
O2 Co N3 86.44(10) yes
N2 Co N3 91.23(11) yes
N1 Co N3 89.77(10) yes
N4 Co N3 176.59(10) yes
O13 Cl O11 110.6(2) ?
O13 Cl O14 109.8(2) ?
O11 Cl O14 108.3(2) ?
O13 Cl O12 110.2(2) ?
O11 Cl O12 108.9(2) ?
O14 Cl O12 108.9(2) ?
C1 O1 Co 126.8(2) ?
C3 N1 C4 113.7(2) ?
C3 N1 Co 121.6(2) ?
C4 N1 Co 124.7(2) ?
O1 C1 C2 123.7(3) ?
O1 C1 C11 114.9(3) ?
C2 C1 C11 121.4(3) ?
C9 O2 Co 125.4(2) ?
C7 N2 C6 119.0(3) ?
C7 N2 Co 123.8(2) ?
C6 N2 Co 116.7(2) ?
C1 C2 C3 124.7(3) ?
C1 C2 H2 117.7 ?
C3 C2 H2 117.7 ?
N1 C3 C2 125.2(3) ?
N1 C3 C20 120.5(3) ?
C2 C3 C20 114.2(3) ?
C31 N3 C34 102.4(3) ?
C31 N3 Co 117.9(2) ?
C34 N3 Co 117.1(2) ?
C31 N3 H3 106.2 ?
C34 N3 H3 106.2 ?
Co N3 H3 106.2 ?
C44 N4 C41 105.2(2) ?
C44 N4 Co 117.2(2) ?
C41 N4 Co 115.7(2) ?
C44 N4 H4 106.0 ?
C41 N4 H4 106.0 ?
Co N4 H4 106.0 ?
N1 C4 C5 115.3(2) ?
N1 C4 H4A 108.5 ?
C5 C4 H4A 108.5 ?
N1 C4 H4B 108.5 ?
C5 C4 H4B 108.5 ?
H4A C4 H4B 107.5 ?
C4 C5 C6 110.2(3) ?
C4 C5 H5A 109.6 ?
C6 C5 H5A 109.6 ?
C4 C5 H5B 109.6 ?
C6 C5 H5B 109.6 ?
H5A C5 H5B 108.1 ?
N2 C6 C5 109.2(3) ?
N2 C6 H6A 109.8 ?
C5 C6 H6A 109.8 ?
N2 C6 H6B 109.8 ?
C5 C6 H6B 109.8 ?
H6A C6 H6B 108.3 ?
N2 C7 C8 122.9(3) ?
N2 C7 C10 121.7(3) ?
C8 C7 C10 115.4(3) ?
C9 C8 C7 125.0(3) ?
C9 C8 H8 117.5 ?
C7 C8 H8 117.5 ?
O2 C9 C8 124.0(3) ?
O2 C9 C21 115.0(3) ?
C8 C9 C21 121.0(3) ?
C16 C11 C12 117.9(3) ?
C16 C11 C1 122.9(3) ?
C12 C11 C1 119.2(3) ?
C11 C12 C13 120.7(4) ?
C11 C12 H12 119.6 ?
C13 C12 H12 119.6 ?
C14 C13 C12 120.2(4) ?
C14 C13 H13 119.9 ?
C12 C13 H13 119.9 ?
C15 C14 C13 119.6(4) ?
C15 C14 H14 120.2 ?
C13 C14 H14 120.2 ?
C14 C15 C16 120.3(3) ?
C14 C15 H15 119.9 ?
C16 C15 H15 119.9 ?
C11 C16 C15 121.2(3) ?
C11 C16 H16 119.4 ?
C15 C16 H16 119.4 ?
C22 C21 C26 118.1(3) ?
C22 C21 C9 120.2(3) ?
C26 C21 C9 121.7(3) ?
C23 C22 C21 120.7(3) ?
C23 C22 H22 119.6 ?
C21 C22 H22 119.6 ?
C24 C23 C22 120.2(4) ?
C24 C23 H23 119.9 ?
C22 C23 H23 119.9 ?
C23 C24 C25 120.1(3) ?
C23 C24 H24 119.9 ?
C25 C24 H24 119.9 ?
C24 C25 C26 120.3(3) ?
C24 C25 H25 119.8 ?
C26 C25 H25 119.8 ?
C25 C26 C21 120.5(3) ?
C25 C26 H26 119.8 ?
C21 C26 H26 119.8 ?
N3 C31 C32 105.5(3) ?
N3 C31 H31A 110.6 ?
C32 C31 H31A 110.6 ?
N3 C31 H31B 110.6 ?
C32 C31 H31B 110.6 ?
H31A C31 H31B 108.8 ?
C33 C32 C31 105.7(3) ?
C33 C32 H32A 110.6 ?
C31 C32 H32A 110.6 ?
C33 C32 H32B 110.6 ?
C31 C32 H32B 110.6 ?
H32A C32 H32B 108.7 ?
C32 C33 C34 105.1(3) ?
C32 C33 H33A 110.7 ?
C34 C33 H33A 110.7 ?
C32 C33 H33B 110.7 ?
C34 C33 H33B 110.7 ?
H33A C33 H33B 108.8 ?
N3 C34 C33 105.4(3) ?
N3 C34 H34A 110.7 ?
C33 C34 H34A 110.7 ?
N3 C34 H34B 110.7 ?
C33 C34 H34B 110.7 ?
H34A C34 H34B 108.8 ?
N4 C41 C42 107.0(3) ?
N4 C41 H41A 110.3 ?
C42 C41 H41A 110.3 ?
N4 C41 H41B 110.3 ?
C42 C41 H41B 110.3 ?
H41A C41 H41B 108.6 ?
C43 C42 C41 105.3(3) ?
C43 C42 H42A 110.7 ?
C41 C42 H42A 110.7 ?
C43 C42 H42B 110.7 ?
C41 C42 H42B 110.7 ?
H42A C42 H42B 108.8 ?
C44 C43 C42 102.3(3) ?
C44 C43 H43A 111.3 ?
C42 C43 H43A 111.3 ?
C44 C43 H43B 111.3 ?
C42 C43 H43B 111.3 ?
H43A C43 H43B 109.2 ?
N4 C44 C43 105.6(3) ?
N4 C44 H44A 110.6 ?
C43 C44 H44A 110.6 ?
N4 C44 H44B 110.6 ?
C43 C44 H44B 110.6 ?
H44A C44 H44B 108.7 ?
C7 C10 H10A 109.5 ?
C7 C10 H10B 109.5 ?
H10A C10 H10B 109.5 ?
C7 C10 H10C 109.5 ?
H10A C10 H10C 109.5 ?
H10B C10 H10C 109.5 ?
C3 C20 H20A 109.5 ?
C3 C20 H20B 109.5 ?
H20A C20 H20B 109.5 ?
C3 C20 H20C 109.5 ?
H20A C20 H20C 109.5 ?
H20B C20 H20C 109.5 ?

loop_
_geom_bond_atom_site_label_1
_geom_bond_atom_site_label_2
_geom_bond_distance
_geom_bond_publ_flag
Co O1 1.897(2) yes
Co O2 1.903(2) yes
Co N2 1.937(3) yes
Co N1 1.991(2) yes
Co N4 2.006(3) yes
Co N3 2.007(3) yes
Cl O13 1.423(3) ?
Cl O11 1.434(2) ?
Cl O14 1.434(3) ?
Cl O12 1.450(2) ?
O1 C1 1.293(3) ?
N1 C3 1.317(4) ?
N1 C4 1.490(4) ?
C1 C2 1.378(4) ?
C1 C11 1.498(4) ?
O2 C9 1.300(4) ?
N2 C7 1.316(4) ?
N2 C6 1.470(4) ?
C2 C3 1.413(4) ?
C2 H2 0.9500 ?
C3 C20 1.517(4) ?
N3 C31 1.488(4) ?
N3 C34 1.495(4) ?
N3 H3 0.9300 ?
N4 C44 1.496(4) ?
N4 C41 1.512(4) ?
N4 H4 0.9300 ?
C4 C5 1.509(4) ?
C4 H4A 0.9900 ?
C4 H4B 0.9900 ?
C5 C6 1.516(5) ?
C5 H5A 0.9900 ?
C5 H5B 0.9900 ?
C6 H6A 0.9900 ?
C6 H6B 0.9900 ?
C7 C8 1.417(4) ?
C7 C10 1.516(4) ?
C8 C9 1.366(4) ?
C8 H8 0.9500 ?
C9 C21 1.492(4) ?
C11 C16 1.377(4) ?
C11 C12 1.385(5) ?
C12 C13 1.386(5) ?
C12 H12 0.9500 ?
C13 C14 1.375(6) ?
C13 H13 0.9500 ?
C14 C15 1.360(5) ?
C14 H14 0.9500 ?
C15 C16 1.386(5) ?
C15 H15 0.9500 ?
C16 H16 0.9500 ?
C21 C22 1.391(5) ?
C21 C26 1.401(5) ?
C22 C23 1.387(5) ?
C22 H22 0.9500 ?
C23 C24 1.370(5) ?
C23 H23 0.9500 ?
C24 C25 1.375(5) ?
C24 H24 0.9500 ?
C25 C26 1.381(5) ?
C25 H25 0.9500 ?
C26 H26 0.9500 ?
C31 C32 1.531(5) ?
C31 H31A 0.9900 ?
C31 H31B 0.9900 ?
C32 C33 1.512(5) ?
C32 H32A 0.9900 ?
C32 H32B 0.9900 ?
C33 C34 1.531(5) ?
C33 H33A 0.9900 ?
C33 H33B 0.9900 ?
C34 H34A 0.9900 ?
C34 H34B 0.9900 ?
C41 C42 1.526(5) ?
C41 H41A 0.9900 ?
C41 H41B 0.9900 ?
C42 C43 1.521(5) ?
C42 H42A 0.9900 ?
C42 H42B 0.9900 ?
C43 C44 1.512(5) ?
C43 H43A 0.9900 ?
C43 H43B 0.9900 ?
C44 H44A 0.9900 ?
C44 H44B 0.9900 ?
C10 H10A 0.9800 ?
C10 H10B 0.9800 ?
C10 H10C 0.9800 ?
C20 H20A 0.9800 ?
C20 H20B 0.9800 ?
C20 H20C 0.9800 ?

loop_
_geom_hbond_atom_site_label_D
_geom_hbond_atom_site_label_H
_geom_hbond_atom_site_label_A
_geom_hbond_site_symmetry_A
_geom_hbond_distance_DH
_geom_hbond_distance_HA
_geom_hbond_distance_DA
_geom_hbond_angle_DHA
N3 H3 O12 1_655 0.93 2.08 2.975(3) 161
N4 H4 O11 . 0.93 2.16 3.058(3) 161
C4 H4B O14 1_655 0.99 2.53 3.466(4) 158
C5 H5A O11 . 0.99 2.51 3.422(4) 153

loop_
_geom_torsion_atom_site_label_1
_geom_torsion_atom_site_label_2
_geom_torsion_atom_site_label_3
_geom_torsion_atom_site_label_4
_geom_torsion
_geom_torsion_publ_flag
N1 C3 C2 C1 10.0(5) yes
O1 C1 C2 C3 -9.1(5) yes
N2 C7 C8 C9 9.8(5) yes
O2 C9 C8 C7 -10.1(5) yes
N1 C4 C5 C6 46.6(4) yes
N2 C6 C5 C4 -83.8(3) yes
O1 C1 C11 C16 -169.2(3) yes
O2 C8 C21 C26 163.2(2) yes
